data_7206251
loop_
_publ_author_name
'Liu, Yu'
'Li, Kang'
'Wei, Shi-Chao'
'Pan, Mei'
'Su, Cheng-Yong'

_publ_section_title
;
 Structural tuning of meso-hexamer, chiral-trimer and chiral-chain by
 anion directed supramolecular interactions
;
_journal_issue 14
_journal_name_full CrystEngComm
_journal_page_first 4564
_journal_paper_doi 10.1039/c1ce05210a
_journal_volume 13
_journal_year 2011
_chemical_formula_sum 'C34 H33 Cu N7 O6 S'
_chemical_formula_weight 731.27
_chemical_name_systematic
;
?
;
_space_group_IT_number 14
_symmetry_cell_setting monoclinic
_symmetry_space_group_name_Hall '-P 2yn'
_symmetry_space_group_name_H-M 'P 1 21/n 1'
_atom_sites_solution_hydrogens geom
_atom_sites_solution_primary direct
_atom_sites_solution_secondary difmap
_audit_creation_method SHELXL-97
_cell_angle_alpha 90.00
_cell_angle_beta 104.667(3)
_cell_angle_gamma 90.00
_cell_formula_units_Z 4
_cell_length_a 13.9659(5)
_cell_length_b 13.2766(5)
_cell_length_c 18.0272(6)
_cell_measurement_reflns_used 3873
_cell_measurement_temperature 150(2)
_cell_measurement_theta_max 30.1779
_cell_measurement_theta_min 2.8720
_cell_volume 3233.7(2)
_computing_cell_refinement
;
CrysAlis RED, Oxford Diffraction Ltd.,
Version 1.171.32.5 (release 08-05-2007 CrysAlis171 .NET)
(compiled May 8 2007,13:10:02)
;
_computing_data_collection
;
CrysAlis CCD, Oxford Diffraction Ltd.,
Version 1.171.32.5 (release 08-05-2007 CrysAlis171 .NET)
(compiled May 8 2007,13:10:02)
;
_computing_data_reduction
;
CrysAlis RED, Oxford Diffraction Ltd.,
Version 1.171.32.5 (release 08-05-2007 CrysAlis171 .NET)
(compiled May 8 2007,13:10:02)
;
_computing_structure_refinement 'SHELXL-97 (Sheldrick, 1997)'
_computing_structure_solution 'SHELXS-97 (Sheldrick, 1990)'
_diffrn_ambient_temperature 150(2)
_diffrn_detector_area_resol_mean 16.0855
_diffrn_measured_fraction_theta_full 0.988
_diffrn_measured_fraction_theta_max 0.988
_diffrn_measurement_device_type 'OXFORD Gemini'
_diffrn_measurement_method 'phi and omega scans'
_diffrn_radiation_monochromator graphite
_diffrn_radiation_source 'fine-focus sealed tube'
_diffrn_radiation_type MoK\a
_diffrn_radiation_wavelength 0.71073
_diffrn_reflns_av_R_equivalents 0.0525
_diffrn_reflns_av_sigmaI/netI 0.1427
_diffrn_reflns_limit_h_max 11
_diffrn_reflns_limit_h_min -17
_diffrn_reflns_limit_k_max 16
_diffrn_reflns_limit_k_min -16
_diffrn_reflns_limit_l_max 22
_diffrn_reflns_limit_l_min -22
_diffrn_reflns_number 16427
_diffrn_reflns_theta_full 26.00
_diffrn_reflns_theta_max 26.00
_diffrn_reflns_theta_min 2.88
_exptl_absorpt_coefficient_mu 0.799
_exptl_absorpt_correction_T_max 0.9612
_exptl_absorpt_correction_T_min 0.7406
_exptl_absorpt_correction_type multi-scan
_exptl_absorpt_process_details
;
CrysAlis RED, Oxford Diffraction Ltd.,
Version 1.171.32.5 (release 08-05-2007 CrysAlis171 .NET)
(compiled May 8 2007,13:10:02)
Empirical absorption correction using spherical harmonics,
implemented in SCALE3 ABSPACK scaling algorithm.
;
_exptl_crystal_colour 'pale yellow'
_exptl_crystal_density_diffrn 1.502
_exptl_crystal_density_method 'not measured'
_exptl_crystal_description plate
_exptl_crystal_F_000 1516
_exptl_crystal_size_max 0.40
_exptl_crystal_size_mid 0.15
_exptl_crystal_size_min 0.05
_refine_diff_density_max 0.666
_refine_diff_density_min -0.429
_refine_diff_density_rms 0.069
_refine_ls_extinction_method none
_refine_ls_goodness_of_fit_ref 1.013
_refine_ls_hydrogen_treatment mixed
_refine_ls_matrix_type full
_refine_ls_number_parameters 444
_refine_ls_number_reflns 6288
_refine_ls_number_restraints 0
_refine_ls_restrained_S_all 1.013
_refine_ls_R_factor_all 0.1010
_refine_ls_R_factor_gt 0.0447
_refine_ls_shift/su_max 0.006
_refine_ls_shift/su_mean 0.000
_refine_ls_structure_factor_coef Fsqd
_refine_ls_weighting_details 'calc w=1/[\s^2^(Fo^2^)+(0.0180P)^2^+0.0000P] where P=(Fo^2^+2Fc^2^)/3'
_refine_ls_weighting_scheme calc
_refine_ls_wR_factor_gt 0.0707
_refine_ls_wR_factor_ref 0.0771
_reflns_number_gt 3215
_reflns_number_total 6288
_reflns_threshold_expression >2sigma(I)
_cod_data_source_file c1ce05210a.txt
_cod_data_source_block 3-OTs
_cod_depositor_comments
;
The following automatic conversions were performed:

'_symmetry_cell_setting' value 'Monoclinic' changed to 'monoclinic'
according to /home/saulius/struct/CIF-dictionaries/cif_core.dic
dictionary named 'cif_core.dic' version 2.4.1 from 2010-06-29.

Automatic conversion script
Id: cif_fix_values 1715 2011-07-08 13:25:40Z adriana 
;
_cod_original_sg_symbol_H-M 'P2(1)/n '
_cod_database_code 7206251

loop_
_symmetry_equiv_pos_as_xyz
'x, y, z'
'-x+1/2, y+1/2, -z+1/2'
'-x, -y, -z'
'x-1/2, -y-1/2, z-1/2'

loop_
_atom_site_label
_atom_site_type_symbol
_atom_site_fract_x
_atom_site_fract_y
_atom_site_fract_z
_atom_site_U_iso_or_equiv
_atom_site_adp_type
_atom_site_occupancy
_atom_site_symmetry_multiplicity
_atom_site_calc_flag
_atom_site_refinement_flags
_atom_site_disorder_assembly
_atom_site_disorder_group
Cu1 Cu 0.57631(3) 0.16205(3) 0.22376(2) 0.02765(13) Uani 1 1 d . . .
S1 S 0.24948(7) 0.50074(8) 0.04806(5) 0.0387(3) Uani 1 1 d . . .
N1 N 0.58701(17) 0.0176(2) 0.27752(14) 0.0232(7) Uani 1 1 d . . .
N2 N 0.53133(18) 0.1961(2) 0.32217(15) 0.0252(7) Uani 1 1 d . . .
N3 N 0.44447(18) 0.1374(2) 0.40063(15) 0.0289(7) Uani 1 1 d . . .
H3A H 0.4162 0.0939 0.4252 0.035 Uiso 1 1 calc R . .
N4 N 0.48707(17) 0.0795(2) 0.13712(15) 0.0255(7) Uani 1 1 d . . .
N5 N 0.4417(2) -0.0727(2) 0.09157(16) 0.0385(8) Uani 1 1 d . . .
H5B H 0.4380 -0.1389 0.0893 0.046 Uiso 1 1 calc R . .
N6 N 0.72405(18) 0.1284(2) 0.23702(15) 0.0243(7) Uani 1 1 d . . .
N7 N 0.85532(19) 0.0458(2) 0.30641(15) 0.0255(7) Uani 1 1 d . . .
C1 C 0.5101(2) 0.0129(2) 0.32150(18) 0.0253(9) Uani 1 1 d . . .
H1A H 0.4469 -0.0118 0.2882 0.030 Uiso 1 1 calc R . .
H1B H 0.5312 -0.0337 0.3655 0.030 Uiso 1 1 calc R . .
C2 C 0.4971(2) 0.1155(3) 0.34912(18) 0.0249(9) Uani 1 1 d . . .
C3 C 0.5007(2) 0.2773(3) 0.35913(19) 0.0274(9) Uani 1 1 d . . .
C4 C 0.5156(2) 0.3811(3) 0.35513(19) 0.0314(9) Uani 1 1 d . . .
H4A H 0.5550 0.4077 0.3239 0.038 Uiso 1 1 calc R . .
C5 C 0.4720(2) 0.4433(3) 0.3973(2) 0.0397(10) Uani 1 1 d . . .
H5A H 0.4822 0.5139 0.3956 0.048 Uiso 1 1 calc R . .
C6 C 0.4122(3) 0.4056(3) 0.4434(2) 0.0432(11) Uani 1 1 d . . .
H6A H 0.3817 0.4512 0.4711 0.052 Uiso 1 1 calc R . .
C7 C 0.3978(3) 0.3039(3) 0.4489(2) 0.0400(10) Uani 1 1 d . . .
H7A H 0.3580 0.2775 0.4799 0.048 Uiso 1 1 calc R . .
C8 C 0.4437(2) 0.2424(3) 0.40724(19) 0.0279(9) Uani 1 1 d . . .
C9 C 0.5702(2) -0.0592(2) 0.21646(18) 0.0296(9) Uani 1 1 d . . .
H9A H 0.5440 -0.1217 0.2339 0.036 Uiso 1 1 calc R . .
H9B H 0.6333 -0.0754 0.2036 0.036 Uiso 1 1 calc R . .
C10 C 0.4979(2) -0.0181(3) 0.14809(19) 0.0270(9) Uani 1 1 d . . .
C11 C 0.4183(2) 0.0891(3) 0.0661(2) 0.0303(9) Uani 1 1 d . . .
C12 C 0.3792(2) 0.1737(3) 0.0246(2) 0.0391(10) Uani 1 1 d . . .
H12A H 0.3976 0.2395 0.0437 0.047 Uiso 1 1 calc R . .
C13 C 0.3126(3) 0.1593(4) -0.0456(2) 0.0490(11) Uani 1 1 d . . .
H13A H 0.2846 0.2159 -0.0755 0.059 Uiso 1 1 calc R . .
C14 C 0.2862(3) 0.0623(4) -0.0728(2) 0.0538(13) Uani 1 1 d . . .
H14A H 0.2408 0.0547 -0.1216 0.065 Uiso 1 1 calc R . .
C15 C 0.3228(3) -0.0219(3) -0.0325(2) 0.0494(12) Uani 1 1 d . . .
H15A H 0.3033 -0.0876 -0.0512 0.059 Uiso 1 1 calc R . .
C16 C 0.3903(2) -0.0061(3) 0.0374(2) 0.0356(10) Uani 1 1 d . . .
C17 C 0.6868(2) 0.0110(3) 0.32971(17) 0.0269(9) Uani 1 1 d . . .
H17A H 0.7056 -0.0603 0.3410 0.032 Uiso 1 1 calc R . .
H17B H 0.6886 0.0459 0.3786 0.032 Uiso 1 1 calc R . .
C18 C 0.7565(2) 0.0608(3) 0.28958(19) 0.0235(8) Uani 1 1 d . . .
C19 C 0.8070(2) 0.1599(3) 0.21374(18) 0.0242(8) Uani 1 1 d . . .
C20 C 0.8155(2) 0.2276(3) 0.1573(2) 0.0304(9) Uani 1 1 d . . .
H20A H 0.7594 0.2622 0.1273 0.036 Uiso 1 1 calc R . .
C21 C 0.9091(3) 0.2430(3) 0.1464(2) 0.0352(10) Uani 1 1 d . . .
H21A H 0.9172 0.2870 0.1069 0.042 Uiso 1 1 calc R . .
C22 C 0.9913(3) 0.1949(3) 0.1924(2) 0.0420(11) Uani 1 1 d . . .
H22A H 1.0548 0.2101 0.1852 0.050 Uiso 1 1 calc R . .
C23 C 0.9845(2) 0.1262(3) 0.2481(2) 0.0383(10) Uani 1 1 d . . .
H23A H 1.0412 0.0929 0.2784 0.046 Uiso 1 1 calc R . .
C24 C 0.8901(2) 0.1082(3) 0.25759(19) 0.0250(9) Uani 1 1 d . . .
C25 C 0.9080(2) -0.0404(2) 0.34828(19) 0.0299(9) Uani 1 1 d . . .
H25A H 0.8898 -0.0475 0.3977 0.036 Uiso 1 1 calc R . .
H25B H 0.9801 -0.0279 0.3597 0.036 Uiso 1 1 calc R . .
C26 C 0.8836(3) -0.1393(3) 0.3024(2) 0.0281(9) Uani 1 1 d . . .
C27 C 0.2401(2) 0.3856(3) 0.0951(2) 0.0321(10) Uani 1 1 d . . .
C28 C 0.2956(3) 0.3690(3) 0.1692(2) 0.0500(12) Uani 1 1 d . . .
H28A H 0.3350 0.4213 0.1974 0.060 Uiso 1 1 calc R . .
C29 C 0.2929(3) 0.2758(4) 0.2016(2) 0.0569(13) Uani 1 1 d . . .
H29A H 0.3300 0.2657 0.2530 0.068 Uiso 1 1 calc R . .
C30 C 0.2392(2) 0.1961(3) 0.1633(2) 0.0389(11) Uani 1 1 d . . .
C31 C 0.1810(2) 0.2153(3) 0.0887(2) 0.0401(11) Uani 1 1 d . . .
H31A H 0.1409 0.1632 0.0609 0.048 Uiso 1 1 calc R . .
C32 C 0.1813(2) 0.3089(3) 0.0552(2) 0.0398(11) Uani 1 1 d . . .
H32A H 0.1413 0.3207 0.0049 0.048 Uiso 1 1 calc R . .
C33 C 0.2443(3) 0.0935(3) 0.1984(2) 0.0571(13) Uani 1 1 d . . .
H33A H 0.2869 0.0501 0.1764 0.086 Uiso 1 1 calc R . .
H33B H 0.1777 0.0645 0.1878 0.086 Uiso 1 1 calc R . .
H33C H 0.2718 0.0986 0.2540 0.086 Uiso 1 1 calc R . .
C34 C 0.4634(4) -0.3238(4) 0.0369(3) 0.121(2) Uani 1 1 d . . .
H34A H 0.4536 -0.3010 -0.0162 0.181 Uiso 1 1 calc R . .
H34B H 0.4494 -0.3961 0.0374 0.181 Uiso 1 1 calc R . .
H34C H 0.5320 -0.3112 0.0653 0.181 Uiso 1 1 calc R . .
O1 O 0.94133(16) -0.21151(18) 0.32982(12) 0.0317(6) Uani 1 1 d . . .
O2 O 0.81341(16) -0.14032(17) 0.24546(13) 0.0347(6) Uani 1 1 d . . .
O3 O 0.29193(17) 0.57344(19) 0.10845(13) 0.0500(7) Uani 1 1 d . . .
O4 O 0.14734(15) 0.52769(17) 0.00624(12) 0.0376(6) Uani 1 1 d . . .
O5 O 0.31243(15) 0.47992(18) -0.00308(12) 0.0409(7) Uani 1 1 d . . .
O6 O 0.3999(3) -0.2718(2) 0.0711(2) 0.1016(13) Uani 1 1 d . . .
H6 H 0.3619 -0.3127 0.0850 0.152 Uiso 1 1 calc R . .

loop_
_atom_site_aniso_label
_atom_site_aniso_U_11
_atom_site_aniso_U_22
_atom_site_aniso_U_33
_atom_site_aniso_U_23
_atom_site_aniso_U_13
_atom_site_aniso_U_12
Cu1 0.0271(2) 0.0294(3) 0.0258(2) 0.0013(3) 0.00535(18) -0.0023(2)
S1 0.0369(6) 0.0510(7) 0.0294(6) -0.0071(6) 0.0103(5) -0.0060(6)
N1 0.0213(15) 0.0264(19) 0.0216(16) 0.0001(14) 0.0052(13) 0.0002(14)
N2 0.0239(16) 0.0257(19) 0.0269(17) -0.0027(16) 0.0079(13) -0.0024(15)
N3 0.0297(17) 0.037(2) 0.0232(17) 0.0022(16) 0.0121(13) -0.0003(15)
N4 0.0220(16) 0.030(2) 0.0221(17) -0.0010(16) 0.0004(13) -0.0003(15)
N5 0.0436(19) 0.036(2) 0.034(2) -0.0064(18) 0.0065(16) -0.0117(18)
N6 0.0236(16) 0.0244(19) 0.0246(17) -0.0008(15) 0.0059(13) -0.0022(14)
N7 0.0243(17) 0.0248(19) 0.0277(17) 0.0001(15) 0.0072(13) 0.0029(15)
C1 0.027(2) 0.023(2) 0.027(2) -0.0001(18) 0.0091(16) 0.0002(18)
C2 0.0198(19) 0.035(2) 0.018(2) 0.0035(19) 0.0008(15) 0.0010(18)
C3 0.023(2) 0.035(3) 0.023(2) -0.002(2) 0.0030(17) 0.0043(19)
C4 0.034(2) 0.034(3) 0.029(2) 0.003(2) 0.0124(18) 0.001(2)
C5 0.044(2) 0.031(3) 0.043(3) -0.001(2) 0.010(2) -0.001(2)
C6 0.057(3) 0.042(3) 0.035(3) -0.006(2) 0.021(2) 0.012(2)
C7 0.039(2) 0.053(3) 0.031(2) 0.001(2) 0.0134(18) 0.005(2)
C8 0.027(2) 0.034(3) 0.019(2) -0.002(2) 0.0005(16) 0.002(2)
C9 0.031(2) 0.027(2) 0.031(2) -0.003(2) 0.0068(17) -0.007(2)
C10 0.025(2) 0.035(3) 0.022(2) -0.003(2) 0.0063(17) -0.010(2)
C11 0.021(2) 0.046(3) 0.025(2) 0.003(2) 0.0086(17) 0.001(2)
C12 0.035(2) 0.051(3) 0.031(2) 0.000(2) 0.0079(18) 0.008(2)
C13 0.039(2) 0.080(4) 0.031(3) 0.017(3) 0.0125(19) 0.019(3)
C14 0.034(2) 0.101(4) 0.023(2) -0.005(3) -0.0002(19) 0.000(3)
C15 0.043(3) 0.071(4) 0.033(3) -0.011(3) 0.008(2) -0.017(3)
C16 0.029(2) 0.049(3) 0.027(2) 0.003(2) 0.0049(18) -0.012(2)
C17 0.026(2) 0.029(2) 0.026(2) 0.0059(19) 0.0078(16) 0.0017(18)
C18 0.023(2) 0.026(2) 0.022(2) -0.0069(19) 0.0077(16) -0.0016(19)
C19 0.031(2) 0.019(2) 0.026(2) -0.009(2) 0.0135(17) -0.006(2)
C20 0.033(2) 0.023(2) 0.038(2) -0.011(2) 0.0149(18) -0.0012(18)
C21 0.050(3) 0.030(3) 0.033(2) -0.006(2) 0.023(2) -0.006(2)
C22 0.036(2) 0.038(3) 0.061(3) -0.010(2) 0.027(2) -0.009(2)
C23 0.032(2) 0.037(3) 0.050(3) -0.011(2) 0.0165(19) 0.003(2)
C24 0.028(2) 0.020(2) 0.029(2) -0.0076(18) 0.0103(18) -0.0030(18)
C25 0.025(2) 0.033(2) 0.031(2) 0.004(2) 0.0069(17) 0.0028(19)
C26 0.025(2) 0.037(3) 0.026(2) -0.002(2) 0.0137(18) -0.006(2)
C27 0.028(2) 0.043(3) 0.026(2) -0.009(2) 0.0091(18) 0.001(2)
C28 0.045(3) 0.060(4) 0.036(3) 0.005(2) -0.008(2) -0.014(2)
C29 0.045(3) 0.074(4) 0.039(3) 0.001(3) -0.011(2) -0.010(3)
C30 0.021(2) 0.054(3) 0.043(3) 0.005(3) 0.0126(19) 0.004(2)
C31 0.035(2) 0.050(3) 0.035(3) 0.002(2) 0.0089(19) -0.012(2)
C32 0.029(2) 0.062(3) 0.026(2) -0.006(2) 0.0034(17) -0.006(2)
C33 0.035(2) 0.064(3) 0.069(3) 0.013(3) 0.009(2) 0.007(2)
C34 0.161(6) 0.130(6) 0.075(4) -0.003(4) 0.038(4) -0.091(5)
O1 0.0310(14) 0.0311(16) 0.0300(15) -0.0035(13) 0.0021(11) 0.0062(13)
O2 0.0354(14) 0.0404(18) 0.0253(14) -0.0036(13) 0.0018(12) 0.0030(13)
O3 0.0573(17) 0.0538(19) 0.0385(16) -0.0168(15) 0.0114(13) -0.0198(15)
O4 0.0365(15) 0.0464(18) 0.0308(15) -0.0010(13) 0.0103(12) 0.0052(13)
O5 0.0340(14) 0.0612(19) 0.0329(15) 0.0003(14) 0.0184(12) -0.0015(14)
O6 0.157(4) 0.063(3) 0.105(3) -0.019(2) 0.069(3) -0.044(2)

loop_
_atom_type_symbol
_atom_type_description
_atom_type_scat_dispersion_real
_atom_type_scat_dispersion_imag
_atom_type_scat_source
C C 0.0033 0.0016 'International Tables Vol C Tables 4.2.6.8 and 6.1.1.4'
H H 0.0000 0.0000 'International Tables Vol C Tables 4.2.6.8 and 6.1.1.4'
N N 0.0061 0.0033 'International Tables Vol C Tables 4.2.6.8 and 6.1.1.4'
O O 0.0106 0.0060 'International Tables Vol C Tables 4.2.6.8 and 6.1.1.4'
S S 0.1246 0.1234 'International Tables Vol C Tables 4.2.6.8 and 6.1.1.4'
Cu Cu 0.3201 1.2651 'International Tables Vol C Tables 4.2.6.8 and 6.1.1.4'

loop_
_geom_angle_atom_site_label_1
_geom_angle_atom_site_label_2
_geom_angle_atom_site_label_3
_geom_angle
_geom_angle_site_symmetry_1
_geom_angle_site_symmetry_3
_geom_angle_publ_flag
O1 Cu1 N4 96.21(11) 2_655 . ?
O1 Cu1 N6 104.13(10) 2_655 . ?
N4 Cu1 N6 111.67(10) . . ?
O1 Cu1 N2 102.21(10) 2_655 . ?
N4 Cu1 N2 120.66(10) . . ?
N6 Cu1 N2 117.25(10) . . ?
O1 Cu1 N1 175.98(10) 2_655 . ?
N4 Cu1 N1 79.93(11) . . ?
N6 Cu1 N1 78.49(10) . . ?
N2 Cu1 N1 79.00(10) . . ?
O5 S1 O3 113.67(14) . . ?
O5 S1 O4 112.54(13) . . ?
O3 S1 O4 112.12(14) . . ?
O5 S1 C27 105.67(15) . . ?
O3 S1 C27 106.18(16) . . ?
O4 S1 C27 105.92(15) . . ?
C17 N1 C9 112.4(2) . . ?
C17 N1 C1 110.5(2) . . ?
C9 N1 C1 111.6(2) . . ?
C17 N1 Cu1 106.83(19) . . ?
C9 N1 Cu1 107.61(18) . . ?
C1 N1 Cu1 107.59(19) . . ?
C2 N2 C3 105.6(3) . . ?
C2 N2 Cu1 110.9(2) . . ?
C3 N2 Cu1 140.7(2) . . ?
C2 N3 C8 106.8(3) . . ?
C2 N3 H3A 126.6 . . ?
C8 N3 H3A 126.6 . . ?
C10 N4 C11 104.7(3) . . ?
C10 N4 Cu1 112.8(2) . . ?
C11 N4 Cu1 142.4(3) . . ?
C10 N5 C16 107.0(3) . . ?
C10 N5 H5B 126.5 . . ?
C16 N5 H5B 126.5 . . ?
C18 N6 C19 105.2(3) . . ?
C18 N6 Cu1 112.8(2) . . ?
C19 N6 Cu1 141.6(2) . . ?
C18 N7 C24 105.8(3) . . ?
C18 N7 C25 125.6(3) . . ?
C24 N7 C25 125.8(3) . . ?
C2 C1 N1 107.9(3) . . ?
C2 C1 H1A 110.1 . . ?
N1 C1 H1A 110.1 . . ?
C2 C1 H1B 110.1 . . ?
N1 C1 H1B 110.1 . . ?
H1A C1 H1B 108.4 . . ?
N2 C2 N3 113.0(3) . . ?
N2 C2 C1 122.6(3) . . ?
N3 C2 C1 124.2(3) . . ?
N2 C3 C4 132.2(3) . . ?
N2 C3 C8 109.4(3) . . ?
C4 C3 C8 118.4(3) . . ?
C5 C4 C3 118.3(3) . . ?
C5 C4 H4A 120.9 . . ?
C3 C4 H4A 120.9 . . ?
C4 C5 C6 121.9(4) . . ?
C4 C5 H5A 119.1 . . ?
C6 C5 H5A 119.1 . . ?
C7 C6 C5 120.7(4) . . ?
C7 C6 H6A 119.7 . . ?
C5 C6 H6A 119.7 . . ?
C6 C7 C8 116.7(3) . . ?
C6 C7 H7A 121.6 . . ?
C8 C7 H7A 121.6 . . ?
C7 C8 N3 130.9(3) . . ?
C7 C8 C3 124.0(4) . . ?
N3 C8 C3 105.1(3) . . ?
N1 C9 C10 108.1(3) . . ?
N1 C9 H9A 110.1 . . ?
C10 C9 H9A 110.1 . . ?
N1 C9 H9B 110.1 . . ?
C10 C9 H9B 110.1 . . ?
H9A C9 H9B 108.4 . . ?
N4 C10 N5 113.5(3) . . ?
N4 C10 C9 121.1(3) . . ?
N5 C10 C9 125.4(3) . . ?
C12 C11 C16 120.3(3) . . ?
C12 C11 N4 130.9(4) . . ?
C16 C11 N4 108.8(3) . . ?
C11 C12 C13 117.7(4) . . ?
C11 C12 H12A 121.2 . . ?
C13 C12 H12A 121.2 . . ?
C12 C13 C14 120.5(4) . . ?
C12 C13 H13A 119.7 . . ?
C14 C13 H13A 119.7 . . ?
C15 C14 C13 122.7(4) . . ?
C15 C14 H14A 118.6 . . ?
C13 C14 H14A 118.6 . . ?
C14 C15 C16 116.0(4) . . ?
C14 C15 H15A 122.0 . . ?
C16 C15 H15A 122.0 . . ?
N5 C16 C11 106.0(3) . . ?
N5 C16 C15 131.3(4) . . ?
C11 C16 C15 122.7(4) . . ?
N1 C17 C18 106.8(2) . . ?
N1 C17 H17A 110.4 . . ?
C18 C17 H17A 110.4 . . ?
N1 C17 H17B 110.4 . . ?
C18 C17 H17B 110.4 . . ?
H17A C17 H17B 108.6 . . ?
N6 C18 N7 114.4(3) . . ?
N6 C18 C17 120.3(3) . . ?
N7 C18 C17 125.2(3) . . ?
C20 C19 N6 130.4(3) . . ?
C20 C19 C24 121.2(3) . . ?
N6 C19 C24 108.4(3) . . ?
C19 C20 C21 117.3(3) . . ?
C19 C20 H20A 121.3 . . ?
C21 C20 H20A 121.3 . . ?
C20 C21 C22 121.0(3) . . ?
C20 C21 H21A 119.5 . . ?
C22 C21 H21A 119.5 . . ?
C23 C22 C21 122.6(3) . . ?
C23 C22 H22A 118.7 . . ?
C21 C22 H22A 118.7 . . ?
C22 C23 C24 116.5(3) . . ?
C22 C23 H23A 121.8 . . ?
C24 C23 H23A 121.8 . . ?
N7 C24 C23 132.6(3) . . ?
N7 C24 C19 106.1(3) . . ?
C23 C24 C19 121.3(3) . . ?
N7 C25 C26 112.0(3) . . ?
N7 C25 H25A 109.2 . . ?
C26 C25 H25A 109.2 . . ?
N7 C25 H25B 109.2 . . ?
C26 C25 H25B 109.2 . . ?
H25A C25 H25B 107.9 . . ?
O2 C26 O1 127.8(3) . . ?
O2 C26 C25 118.6(3) . . ?
O1 C26 C25 113.6(3) . . ?
C28 C27 C32 119.7(4) . . ?
C28 C27 S1 120.7(3) . . ?
C32 C27 S1 119.5(3) . . ?
C29 C28 C27 119.1(4) . . ?
C29 C28 H28A 120.4 . . ?
C27 C28 H28A 120.4 . . ?
C28 C29 C30 123.3(4) . . ?
C28 C29 H29A 118.3 . . ?
C30 C29 H29A 118.3 . . ?
C29 C30 C31 116.7(4) . . ?
C29 C30 C33 121.7(4) . . ?
C31 C30 C33 121.6(4) . . ?
C32 C31 C30 121.1(4) . . ?
C32 C31 H31A 119.5 . . ?
C30 C31 H31A 119.5 . . ?
C31 C32 C27 120.0(3) . . ?
C31 C32 H32A 120.0 . . ?
C27 C32 H32A 120.0 . . ?
C30 C33 H33A 109.5 . . ?
C30 C33 H33B 109.5 . . ?
H33A C33 H33B 109.5 . . ?
C30 C33 H33C 109.5 . . ?
H33A C33 H33C 109.5 . . ?
H33B C33 H33C 109.5 . . ?
O6 C34 H34A 109.5 . . ?
O6 C34 H34B 109.5 . . ?
H34A C34 H34B 109.5 . . ?
O6 C34 H34C 109.5 . . ?
H34A C34 H34C 109.5 . . ?
H34B C34 H34C 109.5 . . ?
C26 O1 Cu1 118.4(2) . 2_645 ?
C34 O6 H6 109.5 . . ?

loop_
_geom_bond_atom_site_label_1
_geom_bond_atom_site_label_2
_geom_bond_distance
_geom_bond_site_symmetry_2
_geom_bond_publ_flag
Cu1 O1 1.921(2) 2_655 ?
Cu1 N4 2.051(3) . ?
Cu1 N6 2.065(2) . ?
Cu1 N2 2.076(3) . ?
Cu1 N1 2.136(3) . ?
S1 O5 1.452(2) . ?
S1 O3 1.463(2) . ?
S1 O4 1.479(2) . ?
S1 C27 1.768(4) . ?
N1 C17 1.473(3) . ?
N1 C9 1.475(4) . ?
N1 C1 1.489(3) . ?
N2 C2 1.313(4) . ?
N2 C3 1.391(4) . ?
N3 C2 1.354(4) . ?
N3 C8 1.399(4) . ?
N3 H3A 0.8800 . ?
N4 C10 1.314(4) . ?
N4 C11 1.399(4) . ?
N5 C10 1.333(4) . ?
N5 C16 1.377(4) . ?
N5 H5B 0.8800 . ?
N6 C18 1.301(4) . ?
N6 C19 1.393(3) . ?
N7 C18 1.350(3) . ?
N7 C24 1.383(4) . ?
N7 C25 1.462(4) . ?
C1 C2 1.477(4) . ?
C1 H1A 0.9900 . ?
C1 H1B 0.9900 . ?
C3 C4 1.399(4) . ?
C3 C8 1.397(4) . ?
C4 C5 1.365(4) . ?
C4 H4A 0.9500 . ?
C5 C6 1.410(4) . ?
C5 H5A 0.9500 . ?
C6 C7 1.372(5) . ?
C6 H6A 0.9500 . ?
C7 C8 1.373(4) . ?
C7 H7A 0.9500 . ?
C9 C10 1.485(4) . ?
C9 H9A 0.9900 . ?
C9 H9B 0.9900 . ?
C11 C12 1.383(5) . ?
C11 C16 1.384(5) . ?
C12 C13 1.380(5) . ?
C12 H12A 0.9500 . ?
C13 C14 1.394(5) . ?
C13 H13A 0.9500 . ?
C14 C15 1.360(5) . ?
C14 H14A 0.9500 . ?
C15 C16 1.386(5) . ?
C15 H15A 0.9500 . ?
C17 C18 1.505(4) . ?
C17 H17A 0.9900 . ?
C17 H17B 0.9900 . ?
C19 C20 1.385(4) . ?
C19 C24 1.406(4) . ?
C20 C21 1.385(4) . ?
C20 H20A 0.9500 . ?
C21 C22 1.390(5) . ?
C21 H21A 0.9500 . ?
C22 C23 1.377(5) . ?
C22 H22A 0.9500 . ?
C23 C24 1.392(4) . ?
C23 H23A 0.9500 . ?
C25 C26 1.544(4) . ?
C25 H25A 0.9900 . ?
C25 H25B 0.9900 . ?
C26 O2 1.226(4) . ?
C26 O1 1.269(4) . ?
C27 C28 1.383(5) . ?
C27 C32 1.390(4) . ?
C28 C29 1.372(5) . ?
C28 H28A 0.9500 . ?
C29 C30 1.378(5) . ?
C29 H29A 0.9500 . ?
C30 C31 1.407(5) . ?
C30 C33 1.496(5) . ?
C31 C32 1.381(5) . ?
C31 H31A 0.9500 . ?
C32 H32A 0.9500 . ?
C33 H33A 0.9800 . ?
C33 H33B 0.9800 . ?
C33 H33C 0.9800 . ?
C34 O6 1.386(5) . ?
C34 H34A 0.9800 . ?
C34 H34B 0.9800 . ?
C34 H34C 0.9800 . ?
O1 Cu1 1.921(2) 2_645 ?
O6 H6 0.8400 . ?

loop_
_geom_torsion_atom_site_label_1
_geom_torsion_atom_site_label_2
_geom_torsion_atom_site_label_3
_geom_torsion_atom_site_label_4
_geom_torsion
_geom_torsion_site_symmetry_1
_geom_torsion_site_symmetry_2
_geom_torsion_site_symmetry_3
_geom_torsion_site_symmetry_4
_geom_torsion_publ_flag
O1 Cu1 N1 C17 164.3(13) 2_655 . . . ?
N4 Cu1 N1 C17 148.0(2) . . . . ?
N6 Cu1 N1 C17 33.21(18) . . . . ?
N2 Cu1 N1 C17 -87.82(19) . . . . ?
O1 Cu1 N1 C9 43.4(14) 2_655 . . . ?
N4 Cu1 N1 C9 27.07(18) . . . . ?
N6 Cu1 N1 C9 -87.69(19) . . . . ?
N2 Cu1 N1 C9 151.27(19) . . . . ?
O1 Cu1 N1 C1 -77.0(14) 2_655 . . . ?
N4 Cu1 N1 C1 -93.3(2) . . . . ?
N6 Cu1 N1 C1 151.9(2) . . . . ?
N2 Cu1 N1 C1 30.86(19) . . . . ?
O1 Cu1 N2 C2 152.4(2) 2_655 . . . ?
N4 Cu1 N2 C2 47.6(3) . . . . ?
N6 Cu1 N2 C2 -94.4(2) . . . . ?
N1 Cu1 N2 C2 -23.6(2) . . . . ?
O1 Cu1 N2 C3 -4.7(3) 2_655 . . . ?
N4 Cu1 N2 C3 -109.6(3) . . . . ?
N6 Cu1 N2 C3 108.4(3) . . . . ?
N1 Cu1 N2 C3 179.2(3) . . . . ?
O1 Cu1 N4 C10 166.4(2) 2_655 . . . ?
N6 Cu1 N4 C10 58.5(2) . . . . ?
N2 Cu1 N4 C10 -85.4(2) . . . . ?
N1 Cu1 N4 C10 -14.7(2) . . . . ?
O1 Cu1 N4 C11 -10.2(3) 2_655 . . . ?
N6 Cu1 N4 C11 -118.1(3) . . . . ?
N2 Cu1 N4 C11 97.9(3) . . . . ?
N1 Cu1 N4 C11 168.6(3) . . . . ?
O1 Cu1 N6 C18 162.3(2) 2_655 . . . ?
N4 Cu1 N6 C18 -95.0(2) . . . . ?
N2 Cu1 N6 C18 50.2(3) . . . . ?
N1 Cu1 N6 C18 -20.9(2) . . . . ?
O1 Cu1 N6 C19 -9.5(4) 2_655 . . . ?
N4 Cu1 N6 C19 93.3(3) . . . . ?
N2 Cu1 N6 C19 -121.5(3) . . . . ?
N1 Cu1 N6 C19 167.4(3) . . . . ?
C17 N1 C1 C2 84.1(3) . . . . ?
C9 N1 C1 C2 -150.0(3) . . . . ?
Cu1 N1 C1 C2 -32.2(3) . . . . ?
C3 N2 C2 N3 1.0(4) . . . . ?
Cu1 N2 C2 N3 -164.3(2) . . . . ?
C3 N2 C2 C1 177.2(3) . . . . ?
Cu1 N2 C2 C1 12.0(4) . . . . ?
C8 N3 C2 N2 0.6(4) . . . . ?
C8 N3 C2 C1 -175.6(3) . . . . ?
N1 C1 C2 N2 14.6(4) . . . . ?
N1 C1 C2 N3 -169.6(3) . . . . ?
C2 N2 C3 C4 178.9(4) . . . . ?
Cu1 N2 C3 C4 -23.2(6) . . . . ?
C2 N2 C3 C8 -2.1(4) . . . . ?
Cu1 N2 C3 C8 155.7(3) . . . . ?
N2 C3 C4 C5 177.6(3) . . . . ?
C8 C3 C4 C5 -1.3(5) . . . . ?
C3 C4 C5 C6 -0.7(5) . . . . ?
C4 C5 C6 C7 1.6(6) . . . . ?
C5 C6 C7 C8 -0.3(6) . . . . ?
C6 C7 C8 N3 179.6(3) . . . . ?
C6 C7 C8 C3 -1.8(5) . . . . ?
C2 N3 C8 C7 176.9(3) . . . . ?
C2 N3 C8 C3 -1.8(4) . . . . ?
N2 C3 C8 C7 -176.4(3) . . . . ?
C4 C3 C8 C7 2.7(5) . . . . ?
N2 C3 C8 N3 2.5(4) . . . . ?
C4 C3 C8 N3 -178.4(3) . . . . ?
C17 N1 C9 C10 -150.9(3) . . . . ?
C1 N1 C9 C10 84.3(3) . . . . ?
Cu1 N1 C9 C10 -33.5(3) . . . . ?
C11 N4 C10 N5 -1.0(4) . . . . ?
Cu1 N4 C10 N5 -178.9(2) . . . . ?
C11 N4 C10 C9 176.6(3) . . . . ?
Cu1 N4 C10 C9 -1.3(4) . . . . ?
C16 N5 C10 N4 1.3(4) . . . . ?
C16 N5 C10 C9 -176.2(3) . . . . ?
N1 C9 C10 N4 24.7(4) . . . . ?
N1 C9 C10 N5 -158.0(3) . . . . ?
C10 N4 C11 C12 -179.2(3) . . . . ?
Cu1 N4 C11 C12 -2.4(6) . . . . ?
C10 N4 C11 C16 0.3(3) . . . . ?
Cu1 N4 C11 C16 177.1(3) . . . . ?
C16 C11 C12 C13 -0.3(5) . . . . ?
N4 C11 C12 C13 179.1(3) . . . . ?
C11 C12 C13 C14 0.2(5) . . . . ?
C12 C13 C14 C15 0.7(6) . . . . ?
C13 C14 C15 C16 -1.3(6) . . . . ?
C10 N5 C16 C11 -1.1(4) . . . . ?
C10 N5 C16 C15 179.3(3) . . . . ?
C12 C11 C16 N5 180.0(3) . . . . ?
N4 C11 C16 N5 0.5(4) . . . . ?
C12 C11 C16 C15 -0.3(5) . . . . ?
N4 C11 C16 C15 -179.8(3) . . . . ?
C14 C15 C16 N5 -179.3(4) . . . . ?
C14 C15 C16 C11 1.1(5) . . . . ?
C9 N1 C17 C18 79.2(3) . . . . ?
C1 N1 C17 C18 -155.3(3) . . . . ?
Cu1 N1 C17 C18 -38.6(3) . . . . ?
C19 N6 C18 N7 2.4(4) . . . . ?
Cu1 N6 C18 N7 -172.3(2) . . . . ?
C19 N6 C18 C17 178.6(3) . . . . ?
Cu1 N6 C18 C17 3.9(4) . . . . ?
C24 N7 C18 N6 -2.2(4) . . . . ?
C25 N7 C18 N6 -164.3(3) . . . . ?
C24 N7 C18 C17 -178.2(3) . . . . ?
C25 N7 C18 C17 19.7(5) . . . . ?
N1 C17 C18 N6 24.7(4) . . . . ?
N1 C17 C18 N7 -159.5(3) . . . . ?
C18 N6 C19 C20 177.1(3) . . . . ?
Cu1 N6 C19 C20 -10.8(6) . . . . ?
C18 N6 C19 C24 -1.6(3) . . . . ?
Cu1 N6 C19 C24 170.5(3) . . . . ?
N6 C19 C20 C21 -179.2(3) . . . . ?
C24 C19 C20 C21 -0.6(5) . . . . ?
C19 C20 C21 C22 -2.3(5) . . . . ?
C20 C21 C22 C23 3.4(5) . . . . ?
C21 C22 C23 C24 -1.3(5) . . . . ?
C18 N7 C24 C23 179.7(4) . . . . ?
C25 N7 C24 C23 -18.3(6) . . . . ?
C18 N7 C24 C19 1.0(4) . . . . ?
C25 N7 C24 C19 163.0(3) . . . . ?
C22 C23 C24 N7 179.9(3) . . . . ?
C22 C23 C24 C19 -1.6(5) . . . . ?
C20 C19 C24 N7 -178.5(3) . . . . ?
N6 C19 C24 N7 0.4(4) . . . . ?
C20 C19 C24 C23 2.6(5) . . . . ?
N6 C19 C24 C23 -178.5(3) . . . . ?
C18 N7 C25 C26 67.5(4) . . . . ?
C24 N7 C25 C26 -91.1(4) . . . . ?
N7 C25 C26 O2 -12.7(4) . . . . ?
N7 C25 C26 O1 167.2(2) . . . . ?
O5 S1 C27 C28 101.4(3) . . . . ?
O3 S1 C27 C28 -19.6(3) . . . . ?
O4 S1 C27 C28 -139.0(3) . . . . ?
O5 S1 C27 C32 -74.2(3) . . . . ?
O3 S1 C27 C32 164.7(3) . . . . ?
O4 S1 C27 C32 45.4(3) . . . . ?
C32 C27 C28 C29 1.3(6) . . . . ?
S1 C27 C28 C29 -174.4(3) . . . . ?
C27 C28 C29 C30 1.5(6) . . . . ?
C28 C29 C30 C31 -3.3(6) . . . . ?
C28 C29 C30 C33 175.2(4) . . . . ?
C29 C30 C31 C32 2.3(5) . . . . ?
C33 C30 C31 C32 -176.2(3) . . . . ?
C30 C31 C32 C27 0.3(5) . . . . ?
C28 C27 C32 C31 -2.2(5) . . . . ?
S1 C27 C32 C31 173.6(3) . . . . ?
O2 C26 O1 Cu1 2.6(4) . . . 2_645 ?
C25 C26 O1 Cu1 -177.32(18) . . . 2_645 ?
